data_7051678
loop_
_publ_author_name
'Klap\"otke, Thomas M.'
'Sabat\'e, Carles Mir\'o'

_publ_section_title
;
 New energetic compounds based on the nitrogen-rich
 5,5&#x2032;-azotetrazolate anion ([C2N10]2&#x2212;)
;
_journal_issue 7
_journal_name_full 'New Journal of Chemistry'
_journal_page_first 1605
_journal_paper_doi 10.1039/b820381d
_journal_volume 33
_journal_year 2009
_chemical_formula_moiety 'C3 H8 N5, 0.5(C2 N10), 3(H2 O)'
_chemical_formula_sum 'C4 H14 N10 O3'
_chemical_formula_weight 250.25
_space_group_IT_number 14
_symmetry_cell_setting monoclinic
_symmetry_space_group_name_Hall '-P 2yn'
_symmetry_space_group_name_H-M 'P 1 21/n 1'
_audit_creation_date 2008-06-26T15:07:53-00:00
_audit_creation_method 'WinGX routine CIF_UPDATE'
_cell_angle_alpha 90.00
_cell_angle_beta 90.481(2)
_cell_angle_gamma 90.00
_cell_formula_units_Z 4
_cell_length_a 9.3101(3)
_cell_length_b 6.5383(2)
_cell_length_c 19.5637(5)
_cell_measurement_reflns_used 12627
_cell_measurement_temperature 200(2)
_cell_measurement_theta_max 27.485
_cell_measurement_theta_min 3.134
_cell_volume 1190.84(6)
_computing_cell_refinement
;
CrysAlis RED, Oxford Diffraction Ltd.,
Version 1.171.31.7 (release 18-10-2006 CrysAlis171 .NET)
(compiled Oct 18 2006,16:28:17)
;
_computing_data_collection
;
CrysAlis CCD, Oxford Diffraction Ltd.,
Version 1.171.31.7 (release 18-10-2006 CrysAlis171 .NET)
(compiled Oct 18 2006,16:28:17)
;
_computing_data_reduction
;
CrysAlis RED, Oxford Diffraction Ltd.,
Version 1.171.31.7 (release 18-10-2006 CrysAlis171 .NET)
(compiled Oct 18 2006,16:28:17)
;
_computing_molecular_graphics 'Ortep-3 for Windows (Farrugia, 1997)'
_computing_publication_material 'WinGX publication routines (Farrugia, 1999)'
_computing_structure_refinement 'SHELXL-97 (Sheldrick, 1997)'
_computing_structure_solution 'SHELXS-97 (Sheldrick, 1997)'
_diffrn_measured_fraction_theta_full 0.998
_diffrn_measured_fraction_theta_max 0.998
_diffrn_measurement_device 'CCD camera on \k-goniostat'
_diffrn_measurement_device_type 'Oxford Xcalibur3 CCD area detector'
_diffrn_measurement_method 'omega scan'
_diffrn_radiation_probe x-ray
_diffrn_radiation_type MoK\a
_diffrn_radiation_wavelength 0.71073
_diffrn_reflns_av_R_equivalents 0.0253
_diffrn_reflns_av_sigmaI/netI 0.0284
_diffrn_reflns_limit_h_max 11
_diffrn_reflns_limit_h_min -11
_diffrn_reflns_limit_k_max 7
_diffrn_reflns_limit_k_min -8
_diffrn_reflns_limit_l_max 24
_diffrn_reflns_limit_l_min -24
_diffrn_reflns_number 4400
_diffrn_reflns_theta_full 25.99
_diffrn_reflns_theta_max 25.99
_diffrn_reflns_theta_min 3.29
_exptl_absorpt_coefficient_mu 0.117
_exptl_absorpt_correction_type none
_exptl_crystal_colour yellow
_exptl_crystal_density_diffrn 1.396
_exptl_crystal_density_method 'not measured'
_exptl_crystal_description block
_exptl_crystal_F_000 528
_exptl_crystal_size_max 0.2
_exptl_crystal_size_mid 0.05
_exptl_crystal_size_min 0.05
_refine_diff_density_max 0.323
_refine_diff_density_min -0.299
_refine_diff_density_rms 0.050
_refine_ls_extinction_expression Fc^*^=kFc[1+0.001xFc^2^\l^3^/sin(2\q)]^-1/4^
_refine_ls_extinction_method none
_refine_ls_goodness_of_fit_ref 1.073
_refine_ls_hydrogen_treatment mixed
_refine_ls_matrix_type full
_refine_ls_number_parameters 186
_refine_ls_number_reflns 2327
_refine_ls_number_restraints 0
_refine_ls_restrained_S_all 1.073
_refine_ls_R_factor_all 0.0676
_refine_ls_R_factor_gt 0.0496
_refine_ls_shift/su_max 0.000
_refine_ls_shift/su_mean 0.000
_refine_ls_structure_factor_coef Fsqd
_refine_ls_weighting_details 'calc w=1/[\s^2^(Fo^2^)+(0.0335P)^2^+0.3575P] where P=(Fo^2^+2Fc^2^)/3'
_refine_ls_weighting_scheme calc
_refine_ls_wR_factor_gt 0.1400
_refine_ls_wR_factor_ref 0.1500
_reflns_number_gt 1728
_reflns_number_total 2327
_reflns_threshold_expression >2sigma(I)
_cod_data_source_file b820381d.txt
_cod_data_source_block 13DMATZTx6H2O_ln471
_cod_original_sg_symbol_H-M 'P 21/n'
_cod_database_code 7051678

loop_
_symmetry_equiv_pos_as_xyz
'x, y, z'
'-x+1/2, y+1/2, -z+1/2'
'-x, -y, -z'
'x-1/2, -y-1/2, z-1/2'

loop_
_atom_site_label
_atom_site_type_symbol
_atom_site_fract_x
_atom_site_fract_y
_atom_site_fract_z
_atom_site_U_iso_or_equiv
_atom_site_adp_type
_atom_site_occupancy
_atom_site_symmetry_multiplicity
_atom_site_calc_flag
_atom_site_refinement_flags
_atom_site_disorder_assembly
_atom_site_disorder_group
N10 N 0.51187(18) 0.5100(2) 0.46859(8) 0.0329(4) Uani 1 1 d . . .
N9 N 0.39519(18) 0.5391(3) 0.36177(8) 0.0358(4) Uani 1 1 d . . .
N8 N 0.25906(18) 0.5517(3) 0.33961(9) 0.0379(4) Uani 1 1 d . . .
N7 N 0.17261(19) 0.5450(3) 0.39268(9) 0.0385(4) Uani 1 1 d . . .
N6 N 0.24944(18) 0.5280(3) 0.45069(9) 0.0358(4) Uani 1 1 d . . .
N2 N 0.15576(18) 0.0497(3) 0.36695(8) 0.0346(4) Uani 1 1 d . . .
N3 N 0.12342(19) 0.0390(3) 0.43349(9) 0.0370(4) Uani 1 1 d . . .
N4 N 0.24783(18) 0.0284(2) 0.46268(8) 0.0329(4) Uani 1 1 d . . .
N5 N 0.36158(18) 0.0311(3) 0.42130(8) 0.0339(4) Uani 1 1 d . . .
N1 N 0.3688(2) 0.0520(3) 0.30014(9) 0.0396(5) Uani 1 1 d . . .
C4 C 0.3854(2) 0.5252(3) 0.42921(10) 0.0303(4) Uani 1 1 d . . .
C1 C 0.3005(2) 0.0445(3) 0.35904(10) 0.0315(5) Uani 1 1 d . . .
C2 C 0.0437(2) 0.0612(4) 0.31466(12) 0.0508(6) Uani 1 1 d . . .
H2A H -0.0506 0.0625 0.3365 0.076 Uiso 1 1 calc R . .
H2B H 0.0506 -0.0577 0.2844 0.076 Uiso 1 1 calc R . .
H2C H 0.0558 0.1867 0.2879 0.076 Uiso 1 1 calc R . .
C3 C 0.2642(3) 0.0167(4) 0.53680(10) 0.0417(5) Uani 1 1 d . . .
H3A H 0.3666 0.0100 0.5488 0.063 Uiso 1 1 calc R . .
H3B H 0.2156 -0.1060 0.5537 0.063 Uiso 1 1 calc R . .
H3C H 0.2216 0.1383 0.5577 0.063 Uiso 1 1 calc R . .
O1 O 0.83292(18) 0.5033(4) 0.19510(9) 0.0529(5) Uani 1 1 d . . .
O2 O 0.6855(2) 0.5829(3) 0.31510(9) 0.0525(5) Uani 1 1 d . . .
O3 O 0.1294(2) 0.5385(3) 0.58690(10) 0.0622(6) Uani 1 1 d . . .
H1A H 0.314(3) 0.048(4) 0.2583(15) 0.058(7) Uiso 1 1 d . . .
H1B H 0.466(3) 0.047(4) 0.3007(14) 0.056(8) Uiso 1 1 d . . .
H32 H 0.147(4) 0.514(5) 0.538(2) 0.086(10) Uiso 1 1 d . . .
H21 H 0.601(4) 0.555(5) 0.3261(17) 0.078(10) Uiso 1 1 d . . .
H31 H 0.042(4) 0.493(4) 0.5918(17) 0.080(11) Uiso 1 1 d . . .
H22 H 0.748(4) 0.539(5) 0.3500(19) 0.085(11) Uiso 1 1 d . . .
H12 H 0.787(4) 0.528(5) 0.2366(19) 0.089(11) Uiso 1 1 d . . .
H11 H 0.823(3) 0.373(5) 0.1907(15) 0.074(11) Uiso 1 1 d . . .

loop_
_atom_site_aniso_label
_atom_site_aniso_U_11
_atom_site_aniso_U_22
_atom_site_aniso_U_33
_atom_site_aniso_U_23
_atom_site_aniso_U_13
_atom_site_aniso_U_12
N10 0.0295(9) 0.0437(10) 0.0254(8) -0.0005(7) 0.0018(7) -0.0017(7)
N9 0.0310(9) 0.0487(10) 0.0276(9) 0.0008(7) 0.0009(7) -0.0018(7)
N8 0.0329(10) 0.0516(11) 0.0291(9) 0.0028(7) 0.0003(7) -0.0011(8)
N7 0.0302(9) 0.0532(11) 0.0321(9) 0.0028(8) -0.0007(7) -0.0016(8)
N6 0.0278(9) 0.0497(10) 0.0300(9) 0.0009(7) 0.0015(7) -0.0011(7)
N2 0.0292(9) 0.0483(10) 0.0264(9) 0.0003(7) 0.0017(7) 0.0009(7)
N3 0.0336(9) 0.0499(10) 0.0277(9) 0.0001(7) 0.0036(7) -0.0001(8)
N4 0.0314(9) 0.0413(9) 0.0260(9) -0.0006(7) 0.0030(7) -0.0002(7)
N5 0.0291(9) 0.0455(10) 0.0271(9) 0.0005(7) 0.0033(7) -0.0002(7)
N1 0.0324(10) 0.0591(12) 0.0274(9) -0.0001(8) 0.0044(8) 0.0015(8)
C4 0.0289(10) 0.0359(10) 0.0261(10) 0.0000(8) 0.0029(8) -0.0024(8)
C1 0.0305(10) 0.0355(10) 0.0286(10) -0.0011(8) 0.0014(8) 0.0007(8)
C2 0.0370(12) 0.0809(18) 0.0344(12) 0.0006(11) -0.0065(10) 0.0043(12)
C3 0.0412(12) 0.0594(14) 0.0246(10) 0.0026(9) 0.0014(9) -0.0024(10)
O1 0.0378(9) 0.0803(15) 0.0407(10) -0.0047(9) 0.0087(7) -0.0009(8)
O2 0.0357(10) 0.0849(13) 0.0371(9) 0.0083(8) 0.0078(8) 0.0021(9)
O3 0.0334(9) 0.1143(17) 0.0390(10) 0.0005(9) 0.0025(8) -0.0037(10)

loop_
_geom_angle_atom_site_label_1
_geom_angle_atom_site_label_2
_geom_angle_atom_site_label_3
_geom_angle
_geom_angle_site_symmetry_1
_geom_angle_site_symmetry_3
_geom_angle_publ_flag
N10 N10 C4 112.9(2) 3_666 . ?
C4 N9 N8 104.68(16) . . ?
N7 N8 N9 108.97(16) . . ?
N8 N7 N6 110.12(16) . . ?
C4 N6 N7 103.57(16) . . ?
N3 N2 C1 109.91(17) . . ?
N3 N2 C2 121.29(17) . . ?
C1 N2 C2 128.80(17) . . ?
N4 N3 N2 102.99(16) . . ?
N3 N4 N5 116.36(16) . . ?
N3 N4 C3 121.96(17) . . ?
N5 N4 C3 121.68(17) . . ?
N4 N5 C1 102.60(16) . . ?
C1 N1 H1A 119.3(17) . . ?
C1 N1 H1B 118.5(17) . . ?
H1A N1 H1B 122(2) . . ?
N9 C4 N6 112.65(18) . . ?
N9 C4 N10 119.05(17) . . ?
N6 C4 N10 128.30(18) . . ?
N1 C1 N5 126.16(19) . . ?
N1 C1 N2 125.70(19) . . ?
N5 C1 N2 108.15(17) . . ?
N2 C2 H2A 109.5 . . ?
N2 C2 H2B 109.5 . . ?
H2A C2 H2B 109.5 . . ?
N2 C2 H2C 109.5 . . ?
H2A C2 H2C 109.5 . . ?
H2B C2 H2C 109.5 . . ?
N4 C3 H3A 109.5 . . ?
N4 C3 H3B 109.5 . . ?
H3A C3 H3B 109.5 . . ?
N4 C3 H3C 109.5 . . ?
H3A C3 H3C 109.5 . . ?
H3B C3 H3C 109.5 . . ?
H12 O1 H11 102(3) . . ?
H21 O2 H22 109(3) . . ?
H32 O3 H31 103(3) . . ?

loop_
_geom_bond_atom_site_label_1
_geom_bond_atom_site_label_2
_geom_bond_distance
_geom_bond_site_symmetry_2
_geom_bond_publ_flag
N10 N10 1.257(3) 3_666 ?
N10 C4 1.406(3) . ?
N9 C4 1.326(2) . ?
N9 N8 1.339(2) . ?
N8 N7 1.320(2) . ?
N7 N6 1.341(3) . ?
N6 C4 1.337(3) . ?
N2 N3 1.340(2) . ?
N2 C1 1.358(3) . ?
N2 C2 1.457(3) . ?
N3 N4 1.289(2) . ?
N4 N5 1.339(2) . ?
N4 C3 1.459(2) . ?
N5 C1 1.343(3) . ?
N1 C1 1.322(3) . ?
N1 H1A 0.96(3) . ?
N1 H1B 0.91(3) . ?
C2 H2A 0.9800 . ?
C2 H2B 0.9800 . ?
C2 H2C 0.9800 . ?
C3 H3A 0.9800 . ?
C3 H3B 0.9800 . ?
C3 H3C 0.9800 . ?
O1 H12 0.94(4) . ?
O1 H11 0.86(4) . ?
O2 H21 0.84(4) . ?
O2 H22 0.94(4) . ?
O3 H32 0.98(4) . ?
O3 H31 0.88(4) . ?

loop_
_geom_hbond_atom_site_label_D
_geom_hbond_atom_site_label_H
_geom_hbond_atom_site_label_A
_geom_hbond_distance_DH
_geom_hbond_distance_HA
_geom_hbond_distance_DA
_geom_hbond_angle_DHA
_geom_hbond_site_symmetry_A
N1 H1A N8 0.96(3) 2.03(3) 2.973(3) 168(2) 2_545
N1 H1B O1 0.91(3) 1.89(3) 2.796(3) 173(2) 2_645
O3 H32 N6 0.98(4) 1.97(4) 2.899(3) 158(3) .
O2 H21 N9 0.84(4) 2.04(4) 2.875(2) 169(3) .
O3 H31 N7 0.88(4) 2.03(4) 2.895(3) 167(3) 3_566
O2 H22 O3 0.94(4) 1.75(4) 2.687(3) 177(3) 3_666
O1 H12 O2 0.94(4) 1.84(4) 2.778(2) 176(3) .
O1 H11 O2 0.86(4) 1.90(4) 2.761(3) 175(3) 2_645

loop_
_geom_torsion_atom_site_label_1
_geom_torsion_atom_site_label_2
_geom_torsion_atom_site_label_3
_geom_torsion_atom_site_label_4
_geom_torsion
_geom_torsion_site_symmetry_1
_geom_torsion_site_symmetry_2
_geom_torsion_site_symmetry_3
_geom_torsion_site_symmetry_4
_geom_torsion_publ_flag
C4 N9 N8 N7 -0.1(2) . . . . ?
N9 N8 N7 N6 0.0(2) . . . . ?
N8 N7 N6 C4 0.1(2) . . . . ?
C1 N2 N3 N4 0.1(2) . . . . ?
C2 N2 N3 N4 179.18(19) . . . . ?
N2 N3 N4 N5 0.0(2) . . . . ?
N2 N3 N4 C3 179.25(17) . . . . ?
N3 N4 N5 C1 -0.1(2) . . . . ?
C3 N4 N5 C1 -179.38(17) . . . . ?
N8 N9 C4 N6 0.1(2) . . . . ?
N8 N9 C4 N10 -179.84(16) . . . . ?
N7 N6 C4 N9 -0.1(2) . . . . ?
N7 N6 C4 N10 179.84(18) . . . . ?
N10 N10 C4 N9 -177.4(2) 3_666 . . . ?
N10 N10 C4 N6 2.6(3) 3_666 . . . ?
N4 N5 C1 N1 -179.96(19) . . . . ?
N4 N5 C1 N2 0.2(2) . . . . ?
N3 N2 C1 N1 179.95(19) . . . . ?
C2 N2 C1 N1 1.0(3) . . . . ?
N3 N2 C1 N5 -0.2(2) . . . . ?
C2 N2 C1 N5 -179.2(2) . . . . ?
